data_2218988
loop_
_publ_author_name
'Gowda, B. Thimme'
'Foro, Sabine'
'Sowmya, B. P.'
'Fuess, Hartmut'

_publ_section_title
;
 <i>N</i>-(2,6-Dimethylphenyl)-2-methylbenzamide
;
_journal_coeditor_code FB2099
_journal_issue 8
_journal_name_full 'Acta Crystallographica Section E'
_journal_page_first o1605
_journal_paper_doi 10.1107/S160053680802309X
_journal_volume 64
_journal_year 2008
_chemical_formula_iupac 'C16 H17 N O'
_chemical_formula_moiety 'C16 H17 N O'
_chemical_formula_sum 'C16 H17 N O'
_chemical_formula_weight 239.31
_chemical_melting_point 409
_chemical_name_systematic
;
<i>N</i>-(2,6-Dimethylphenyl)-2-methylbenzamide
;
_space_group_IT_number 61
_symmetry_cell_setting orthorhombic
_symmetry_space_group_name_Hall '-P 2ac 2ab'
_symmetry_space_group_name_H-M 'P b c a'
_atom_sites_solution_hydrogens difmap
_atom_sites_solution_primary direct
_atom_sites_solution_secondary difmap
_audit_creation_method SHELXL97
_cell_angle_alpha 90.00
_cell_angle_beta 90.00
_cell_angle_gamma 90.00
_cell_formula_units_Z 8
_cell_length_a 11.6870(10)
_cell_length_b 10.0187(8)
_cell_length_c 22.108(2)
_cell_measurement_reflns_used 4403
_cell_measurement_temperature 100(2)
_cell_measurement_theta_max 27.97
_cell_measurement_theta_min 2.23
_cell_volume 2588.6(4)
_computing_cell_refinement 'CrysAlis RED (Oxford Diffraction, 2007)'
_computing_data_collection 'CrysAlis CCD (Oxford Diffraction, 2004)'
_computing_data_reduction 'CrysAlis RED (Oxford Diffraction, 2007)'
_computing_molecular_graphics 'PLATON (Spek, 2003)'
_computing_publication_material 'SHELXS97 (Sheldrick, 2008)'
_computing_structure_refinement
;
SHELXL97 (Sheldrick, 2008) and <i>JANA2000</i> (Pet\<r\'i\<cek
<i>et al.</i>, 2000)
;
_computing_structure_solution 'SHELXS97 (Sheldrick, 2008)'
_diffrn_ambient_temperature 100(2)
_diffrn_measured_fraction_theta_full 0.989
_diffrn_measured_fraction_theta_max 0.989
_diffrn_measurement_device_type 'Oxford Xcalibur diffractometer with Sapphire CCD detector'
_diffrn_measurement_method
;
Rotation method data acquisition using \w and \f
;
_diffrn_radiation_monochromator graphite
_diffrn_radiation_source 'fine-focus sealed tube'
_diffrn_radiation_type MoK\a
_diffrn_radiation_wavelength 0.71073
_diffrn_reflns_av_R_equivalents 0.0244
_diffrn_reflns_av_sigmaI/netI 0.0287
_diffrn_reflns_limit_h_max 14
_diffrn_reflns_limit_h_min -14
_diffrn_reflns_limit_k_max 12
_diffrn_reflns_limit_k_min -11
_diffrn_reflns_limit_l_max 27
_diffrn_reflns_limit_l_min -27
_diffrn_reflns_number 10773
_diffrn_reflns_theta_full 26.37
_diffrn_reflns_theta_max 26.37
_diffrn_reflns_theta_min 2.83
_diffrn_standards_number 0
_exptl_absorpt_coefficient_mu 0.076
_exptl_absorpt_correction_T_max 0.9985
_exptl_absorpt_correction_T_min 0.9711
_exptl_absorpt_correction_type multi-scan
_exptl_absorpt_process_details '(CrysAlis RED; Oxford Diffraction, 2007)'
_exptl_crystal_colour colourless
_exptl_crystal_density_diffrn 1.228
_exptl_crystal_density_method 'not measured'
_exptl_crystal_description plate
_exptl_crystal_F_000 1024
_exptl_crystal_size_max 0.36
_exptl_crystal_size_mid 0.24
_exptl_crystal_size_min 0.04
_refine_diff_density_max 0.266
_refine_diff_density_min -0.212
_refine_ls_extinction_method none
_refine_ls_goodness_of_fit_ref 1.002
_refine_ls_hydrogen_treatment mixed
_refine_ls_matrix_type full
_refine_ls_number_constraints 62
_refine_ls_number_parameters 169
_refine_ls_number_reflns 2624
_refine_ls_number_restraints 0
_refine_ls_restrained_S_all 1.002
_refine_ls_R_factor_all 0.0582
_refine_ls_R_factor_gt 0.0365
_refine_ls_shift/su_max 0.000
_refine_ls_shift/su_mean 0.000
_refine_ls_structure_factor_coef Fsqd
_refine_ls_weighting_details 'calc w = 1/[\s^2^(Fo^2^)+(0.0871P)^2^+0.016P] where P=(Fo^2^+2Fc^2^)/3'
_refine_ls_weighting_scheme calc
_refine_ls_wR_factor_gt 0.1059
_refine_ls_wR_factor_ref 0.1269
_reflns_number_gt 1864
_reflns_number_total 2624
_reflns_threshold_expression I>2\s(I)
_cod_data_source_file fb2099.cif
_cod_data_source_block I
_cod_database_code 2218988
_cod_database_fobs_code 2218988

loop_
_symmetry_equiv_pos_as_xyz
'x, y, z'
'-x+1/2, -y, z+1/2'
'x+1/2, -y+1/2, -z'
'-x, y+1/2, -z+1/2'
'-x, -y, -z'
'x-1/2, y, -z-1/2'
'-x-1/2, y-1/2, z'
'x, -y-1/2, z-1/2'

loop_
_atom_site_type_symbol
_atom_site_label
_atom_site_fract_x
_atom_site_fract_y
_atom_site_fract_z
_atom_site_U_iso_or_equiv
_atom_site_adp_type
_atom_site_calc_flag
_atom_site_refinement_flags
_atom_site_occupancy
C C1 0.66409(12) 0.10525(13) 0.52066(6) 0.0192(3) Uani d . 1
C C2 0.71926(13) 0.06605(13) 0.46747(6) 0.0220(3) Uani d . 1
C C3 0.66617(14) 0.09420(15) 0.41272(7) 0.0286(4) Uani d . 1
H H3 0.7031 0.0707 0.3760 0.034 Uiso calc R 1
C C4 0.56017(15) 0.15594(14) 0.41088(7) 0.0311(4) Uani d . 1
H H4 0.5253 0.1753 0.3731 0.037 Uiso calc R 1
C C5 0.50550(13) 0.18914(14) 0.46372(7) 0.0275(4) Uani d . 1
H H5 0.4319 0.2291 0.4620 0.033 Uiso calc R 1
C C6 0.55589(12) 0.16532(13) 0.52008(6) 0.0214(3) Uani d . 1
C C7 0.76049(11) 0.17701(13) 0.61334(6) 0.0188(3) Uani d . 1
C C8 0.83330(12) 0.13044(13) 0.66513(6) 0.0204(3) Uani d . 1
C C9 0.81566(13) 0.17869(13) 0.72420(7) 0.0238(3) Uani d . 1
C C10 0.88936(13) 0.13316(14) 0.76907(7) 0.0302(4) Uani d . 1
H H10 0.8775 0.1622 0.8095 0.036 Uiso calc R 1
C C11 0.97939(14) 0.04706(16) 0.75717(7) 0.0318(4) Uani d . 1
H H11 1.0285 0.0188 0.7889 0.038 Uiso calc R 1
C C12 0.99719(13) 0.00269(15) 0.69892(8) 0.0298(4) Uani d . 1
H H12 1.0596 -0.0549 0.6901 0.036 Uiso calc R 1
C C13 0.92333(13) 0.04273(14) 0.65328(7) 0.0244(3) Uani d . 1
H H13 0.9342 0.0100 0.6134 0.029 Uiso calc R 1
C C14 0.83131(13) -0.00795(15) 0.46972(7) 0.0277(4) Uani d . 1
H H14A 0.8217 -0.0904 0.4930 0.033 Uiso calc R 1
H H14B 0.8893 0.0482 0.4891 0.033 Uiso calc R 1
H H14C 0.8558 -0.0298 0.4285 0.033 Uiso calc R 1
C C15 0.49430(12) 0.20052(15) 0.57709(7) 0.0270(4) Uani d . 1
H H15A 0.5274 0.2820 0.5943 0.032 Uiso calc R 1
H H15B 0.5019 0.1273 0.6062 0.032 Uiso calc R 1
H H15C 0.4131 0.2154 0.5682 0.032 Uiso calc R 1
C C16 0.72240(14) 0.27522(16) 0.73949(7) 0.0319(4) Uani d . 1
H H16A 0.6542 0.2545 0.7155 0.038 Uiso calc R 1
H H16B 0.7479 0.3662 0.7304 0.038 Uiso calc R 1
H H16C 0.7040 0.2682 0.7826 0.038 Uiso calc R 1
O O1 0.74295(8) 0.29638(10) 0.60380(4) 0.0221(3) Uani d . 1
N N1 0.71980(10) 0.07909(12) 0.57731(5) 0.0198(3) Uani d . 1
H H1N 0.7370(13) -0.0079(17) 0.5864(7) 0.024 Uiso d . 1

loop_
_atom_site_aniso_label
_atom_site_aniso_U_11
_atom_site_aniso_U_22
_atom_site_aniso_U_33
_atom_site_aniso_U_12
_atom_site_aniso_U_13
_atom_site_aniso_U_23
C1 0.0241(7) 0.0121(7) 0.0214(7) -0.0040(6) -0.0027(6) 0.0008(5)
C2 0.0294(8) 0.0141(7) 0.0226(8) -0.0037(6) -0.0004(6) 0.0003(5)
C3 0.0437(10) 0.0198(8) 0.0223(7) -0.0024(7) -0.0011(7) -0.0009(6)
C4 0.0469(10) 0.0206(8) 0.0259(8) -0.0016(8) -0.0131(7) 0.0003(6)
C5 0.0293(8) 0.0167(7) 0.0364(9) 0.0004(7) -0.0101(7) -0.0005(6)
C6 0.0247(7) 0.0128(7) 0.0266(8) -0.0047(6) -0.0035(6) 0.0012(6)
C7 0.0199(7) 0.0159(8) 0.0208(7) -0.0020(6) 0.0058(6) 0.0001(6)
C8 0.0243(7) 0.0141(7) 0.0228(8) -0.0052(6) -0.0003(6) 0.0029(5)
C9 0.0284(7) 0.0180(7) 0.0251(8) -0.0050(6) -0.0010(6) -0.0009(6)
C10 0.0403(9) 0.0270(8) 0.0235(8) -0.0038(7) -0.0063(7) -0.0011(6)
C11 0.0337(8) 0.0290(8) 0.0326(9) -0.0019(7) -0.0136(7) 0.0053(7)
C12 0.0266(8) 0.0256(8) 0.0372(10) 0.0017(7) -0.0050(7) 0.0027(7)
C13 0.0280(8) 0.0184(7) 0.0267(8) -0.0009(7) -0.0011(6) 0.0009(6)
C14 0.0339(8) 0.0245(8) 0.0246(8) 0.0035(7) 0.0050(7) -0.0006(6)
C15 0.0242(7) 0.0223(8) 0.0346(9) 0.0002(7) 0.0030(7) 0.0012(6)
C16 0.0402(9) 0.0327(9) 0.0227(8) -0.0003(8) -0.0003(7) -0.0037(7)
O1 0.0275(6) 0.0139(5) 0.0250(6) -0.0004(4) 0.0020(4) 0.0014(4)
N1 0.0260(6) 0.0142(6) 0.0193(6) 0.0019(5) -0.0025(5) 0.0018(5)

loop_
_atom_type_symbol
_atom_type_description
_atom_type_scat_dispersion_real
_atom_type_scat_dispersion_imag
_atom_type_scat_source
C C 0.0033 0.0016 'International Tables Vol C Tables 4.2.6.8 and 6.1.1.4'
H H 0.0000 0.0000 'International Tables Vol C Tables 4.2.6.8 and 6.1.1.4'
O O 0.0106 0.0060 'International Tables Vol C Tables 4.2.6.8 and 6.1.1.4'
N N 0.0061 0.0033 'International Tables Vol C Tables 4.2.6.8 and 6.1.1.4'

loop_
_geom_angle_atom_site_label_1
_geom_angle_atom_site_label_2
_geom_angle_atom_site_label_3
_geom_angle
C2 C1 C6 121.98(13)
C2 C1 N1 118.27(12)
C6 C1 N1 119.73(12)
C3 C2 C1 118.04(13)
C3 C2 C14 121.15(13)
C1 C2 C14 120.78(12)
C4 C3 C2 121.05(14)
C4 C3 H3 119.5
C2 C3 H3 119.5
C5 C4 C3 119.97(14)
C5 C4 H4 120.0
C3 C4 H4 120.0
C4 C5 C6 121.39(14)
C4 C5 H5 119.3
C6 C5 H5 119.3
C5 C6 C1 117.49(13)
C5 C6 C15 120.57(13)
C1 C6 C15 121.93(12)
O1 C7 N1 123.09(13)
O1 C7 C8 121.79(12)
N1 C7 C8 115.08(12)
C13 C8 C9 120.04(13)
C13 C8 C7 118.69(12)
C9 C8 C7 121.19(12)
C10 C9 C8 117.28(14)
C10 C9 C16 120.15(13)
C8 C9 C16 122.57(13)
C11 C10 C9 122.62(14)
C11 C10 H10 118.7
C9 C10 H10 118.7
C12 C11 C10 119.52(14)
C12 C11 H11 120.2
C10 C11 H11 120.2
C11 C12 C13 119.50(15)
C11 C12 H12 120.2
C13 C12 H12 120.2
C12 C13 C8 120.98(14)
C12 C13 H13 119.5
C8 C13 H13 119.5
C2 C14 H14A 109.5
C2 C14 H14B 109.5
H14A C14 H14B 109.5
C2 C14 H14C 109.5
H14A C14 H14C 109.5
H14B C14 H14C 109.5
C6 C15 H15A 109.5
C6 C15 H15B 109.5
H15A C15 H15B 109.5
C6 C15 H15C 109.5
H15A C15 H15C 109.5
H15B C15 H15C 109.5
C9 C16 H16A 109.5
C9 C16 H16B 109.5
H16A C16 H16B 109.5
C9 C16 H16C 109.5
H16A C16 H16C 109.5
H16B C16 H16C 109.5
C7 N1 C1 122.80(12)
C7 N1 H1N 118.9(10)
C1 N1 H1N 117.7(10)

loop_
_geom_bond_atom_site_label_1
_geom_bond_atom_site_label_2
_geom_bond_distance
C1 C2 1.397(2)
C1 C6 1.400(2)
C1 N1 1.4357(17)
C2 C3 1.389(2)
C2 C14 1.506(2)
C3 C4 1.385(2)
C3 H3 0.9500
C4 C5 1.372(2)
C4 H4 0.9500
C5 C6 1.399(2)
C5 H5 0.9500
C6 C15 1.494(2)
C7 O1 1.2316(17)
C7 N1 1.3502(18)
C7 C8 1.5009(19)
C8 C13 1.396(2)
C8 C9 1.408(2)
C9 C10 1.391(2)
C9 C16 1.496(2)
C10 C11 1.386(2)
C10 H10 0.9500
C11 C12 1.378(2)
C11 H11 0.9500
C12 C13 1.387(2)
C12 H12 0.9500
C13 H13 0.9500
C14 H14A 0.9800
C14 H14B 0.9800
C14 H14C 0.9800
C15 H15A 0.9800
C15 H15B 0.9800
C15 H15C 0.9800
C16 H16A 0.9800
C16 H16B 0.9800
C16 H16C 0.9800
N1 H1N 0.917(17)

loop_
_geom_hbond_atom_site_label_D
_geom_hbond_atom_site_label_H
_geom_hbond_atom_site_label_A
_geom_hbond_site_symmetry_A
_geom_hbond_distance_DH
_geom_hbond_distance_HA
_geom_hbond_distance_DA
_geom_hbond_angle_DHA
N1 H1N O1 7_755 0.917(17) 2.012(17) 2.9248(15) 173.7(14)
C15 H15A O1 . 0.98 2.53 3.1170(17) 118

loop_
_geom_torsion_atom_site_label_1
_geom_torsion_atom_site_label_2
_geom_torsion_atom_site_label_3
_geom_torsion_atom_site_label_4
_geom_torsion
C6 C1 C2 C3 3.1(2)
N1 C1 C2 C3 -178.62(12)
C6 C1 C2 C14 -175.18(12)
N1 C1 C2 C14 3.1(2)
C1 C2 C3 C4 -1.8(2)
C14 C2 C3 C4 176.51(13)
C2 C3 C4 C5 -0.6(2)
C3 C4 C5 C6 1.8(2)
C4 C5 C6 C1 -0.5(2)
C4 C5 C6 C15 -179.17(13)
C2 C1 C6 C5 -2.0(2)
N1 C1 C6 C5 179.75(12)
C2 C1 C6 C15 176.66(13)
N1 C1 C6 C15 -1.6(2)
O1 C7 C8 C13 -127.30(14)
N1 C7 C8 C13 50.44(17)
O1 C7 C8 C9 49.54(19)
N1 C7 C8 C9 -132.73(14)
C13 C8 C9 C10 -1.3(2)
C7 C8 C9 C10 -178.09(12)
C13 C8 C9 C16 178.58(14)
C7 C8 C9 C16 1.8(2)
C8 C9 C10 C11 2.0(2)
C16 C9 C10 C11 -177.92(14)
C9 C10 C11 C12 -0.7(2)
C10 C11 C12 C13 -1.3(2)
C11 C12 C13 C8 1.9(2)
C9 C8 C13 C12 -0.6(2)
C7 C8 C13 C12 176.27(13)
O1 C7 N1 C1 7.7(2)
C8 C7 N1 C1 -169.99(11)
C2 C1 N1 C7 112.35(15)
C6 C1 N1 C7 -69.34(18)

loop_
_cod_related_entry_id
_cod_related_entry_database
_cod_related_entry_code
1 ChemSpider 730579
